data_7200890
loop_
_publ_author_name
'Zhao, Xiao-Qing'
'Zhao, Bin'
'Shi, Wei'
'Cheng, Peng'

_publ_section_title
;
 Structures and luminescent properties of a series of Ln--Ag
 heterometallic coordination polymers
;
_journal_issue 7
_journal_name_full CrystEngComm
_journal_page_first 1261
_journal_paper_doi 10.1039/b900430k
_journal_volume 11
_journal_year 2009
_chemical_formula_sum 'C41 H31 Ag2 Ce N7 O13'
_chemical_formula_weight 1185.59
_chemical_name_systematic
;
?
;
_space_group_IT_number 15
_symmetry_cell_setting monoclinic
_symmetry_space_group_name_Hall '-C 2yc'
_symmetry_space_group_name_H-M 'C 1 2/c 1'
_atom_sites_solution_hydrogens geom
_atom_sites_solution_primary direct
_atom_sites_solution_secondary difmap
_audit_creation_method SHELXL-97
_cell_angle_alpha 90.00
_cell_angle_beta 122.111(2)
_cell_angle_gamma 90.00
_cell_formula_units_Z 4
_cell_length_a 25.244(3)
_cell_length_b 10.7134(13)
_cell_length_c 18.651(2)
_cell_measurement_reflns_used 4401
_cell_measurement_temperature 294(2)
_cell_measurement_theta_max 25.03
_cell_measurement_theta_min 2.21
_cell_volume 4272.5(9)
_computing_cell_refinement 'Bruker SMART'
_computing_data_collection 'Bruker SMART'
_computing_data_reduction 'Bruker SAINT'
_computing_molecular_graphics 'Bruker SHELXTL'
_computing_publication_material 'Bruker SHELXTL'
_computing_structure_refinement 'SHELXL-97 (Sheldrick, 1997)'
_computing_structure_solution 'SHELXS-97 (Sheldrick, 1990)'
_diffrn_ambient_temperature 294(2)
_diffrn_measured_fraction_theta_full 0.997
_diffrn_measured_fraction_theta_max 0.997
_diffrn_measurement_device_type 'CCD area detector'
_diffrn_measurement_method 'phi and omega scans'
_diffrn_radiation_monochromator graphite
_diffrn_radiation_source 'fine-focus sealed tube'
_diffrn_radiation_type MoK\a
_diffrn_radiation_wavelength 0.71073
_diffrn_reflns_av_R_equivalents 0.0362
_diffrn_reflns_av_sigmaI/netI 0.0410
_diffrn_reflns_limit_h_max 31
_diffrn_reflns_limit_h_min -28
_diffrn_reflns_limit_k_max 13
_diffrn_reflns_limit_k_min -13
_diffrn_reflns_limit_l_max 23
_diffrn_reflns_limit_l_min -20
_diffrn_reflns_number 11766
_diffrn_reflns_theta_full 26.37
_diffrn_reflns_theta_max 26.37
_diffrn_reflns_theta_min 2.13
_exptl_absorpt_coefficient_mu 2.029
_exptl_absorpt_correction_T_max 1.000000
_exptl_absorpt_correction_T_min 0.749886
_exptl_absorpt_correction_type multi-scan
_exptl_absorpt_process_details SADABS
_exptl_crystal_density_diffrn 1.843
_exptl_crystal_density_method 'not measured'
_exptl_crystal_F_000 2328
_exptl_crystal_size_max 0.24
_exptl_crystal_size_mid 0.20
_exptl_crystal_size_min 0.12
_refine_diff_density_max 0.981
_refine_diff_density_min -1.112
_refine_diff_density_rms 0.094
_refine_ls_extinction_method none
_refine_ls_goodness_of_fit_ref 1.024
_refine_ls_hydrogen_treatment constr
_refine_ls_matrix_type full
_refine_ls_number_parameters 295
_refine_ls_number_reflns 4358
_refine_ls_number_restraints 0
_refine_ls_restrained_S_all 1.024
_refine_ls_R_factor_all 0.0501
_refine_ls_R_factor_gt 0.0328
_refine_ls_shift/su_max 0.001
_refine_ls_shift/su_mean 0.000
_refine_ls_structure_factor_coef Fsqd
_refine_ls_weighting_details 'calc w=1/[\s^2^(Fo^2^)+(0.0229P)^2^+10.4225P] where P=(Fo^2^+2Fc^2^)/3'
_refine_ls_weighting_scheme calc
_refine_ls_wR_factor_gt 0.0652
_refine_ls_wR_factor_ref 0.0729
_reflns_number_gt 3424
_reflns_number_total 4358
_reflns_threshold_expression >2sigma(I)
_cod_data_source_file b900430k.txt
_cod_data_source_block 8
_cod_depositor_comments
;
The following automatic conversions were performed:
'_symmetry_cell_setting' value 'Monoclinic' changed to 'monoclinic'
according to '/home/saulius/struct/CIF-dictionaries/cif_core.dic'
dictionary named 'cif_core.dic' version 2.4.1 from
2010-06-29.

'_exptl_absorpt_correction_type' value 'MULTI-SCAN' changed
to 'multi-scan' according to
'/home/saulius/struct/CIF-dictionaries/cif_core.dic' dictionary named
'cif_core.dic' version 2.4.1 from
2010-06-29.

'_refine_ls_hydrogen_treatment' value 'CONSTR' changed to
'constr' according to '/home/saulius/struct/CIF-dictionaries/cif_core.dic'
dictionary named 'cif_core.dic' version 2.4.1 from 2010-06-29.

Automatic conversion script
Id: cif_fix_enum 1527 2010-12-29 10:47:43Z saulius 
;
_cod_original_sg_symbol_H-M C2/c
_cod_database_code 7200890

loop_
_symmetry_equiv_pos_as_xyz
'x, y, z'
'-x, y, -z+1/2'
'x+1/2, y+1/2, z'
'-x+1/2, y+1/2, -z+1/2'
'-x, -y, -z'
'x, -y, z-1/2'
'-x+1/2, -y+1/2, -z'
'x+1/2, -y+1/2, z-1/2'

loop_
_atom_site_label
_atom_site_type_symbol
_atom_site_fract_x
_atom_site_fract_y
_atom_site_fract_z
_atom_site_U_iso_or_equiv
_atom_site_adp_type
_atom_site_occupancy
_atom_site_symmetry_multiplicity
_atom_site_calc_flag
_atom_site_refinement_flags
_atom_site_disorder_assembly
_atom_site_disorder_group
Ce1 Ce 0.5000 0.10346(3) 0.7500 0.03114(9) Uani 1 2 d S . .
Ag1 Ag 0.199118(17) 0.20120(4) 0.38235(2) 0.06458(13) Uani 1 1 d . . .
N2 N 0.5000 0.3397(4) 0.7500 0.0332(9) Uani 1 2 d S . .
N1 N 0.45861(13) -0.0035(3) 0.60928(18) 0.0361(7) Uani 1 1 d . . .
C1 C 0.40520(17) 0.0352(4) 0.5410(2) 0.0401(9) Uani 1 1 d . . .
O3 O 0.56082(11) -0.0595(2) 0.74801(17) 0.0443(6) Uani 1 1 d . . .
O5 O 0.54371(12) 0.2012(2) 0.68103(17) 0.0441(7) Uani 1 1 d . . .
N4 N 0.23342(15) 0.3456(3) 0.3353(2) 0.0493(8) Uani 1 1 d . . .
O1 O 0.40063(11) 0.1694(2) 0.63727(16) 0.0422(6) Uani 1 1 d . . .
C7 C 0.55265(18) -0.1221(3) 0.6840(3) 0.0432(9) Uani 1 1 d . . .
C8 C 0.52488(16) 0.4020(4) 0.7134(2) 0.0381(8) Uani 1 1 d . . .
O6 O 0.57623(16) 0.3637(3) 0.6396(2) 0.0724(10) Uani 1 1 d . . .
C11 C 0.55117(18) 0.3191(4) 0.6743(3) 0.0437(10) Uani 1 1 d . . .
C5 C 0.49309(17) -0.0907(3) 0.6015(2) 0.0401(9) Uani 1 1 d . . .
N3 N 0.17468(17) 0.0188(4) 0.4072(2) 0.0588(10) Uani 1 1 d . . .
O2 O 0.32036(14) 0.1707(3) 0.50438(19) 0.0698(9) Uani 1 1 d . . .
O4 O 0.58829(14) -0.2001(3) 0.6847(2) 0.0636(9) Uani 1 1 d . . .
C3 C 0.4196(2) -0.1037(5) 0.4537(3) 0.0639(13) Uani 1 1 d . . .
H3 H 0.4066 -0.1372 0.4008 0.077 Uiso 1 1 calc R . .
C6 C 0.37163(18) 0.1322(4) 0.5601(3) 0.0437(9) Uani 1 1 d . . .
C17 C 0.28968(19) 0.3383(4) 0.3451(3) 0.0523(11) Uani 1 1 d . . .
H17 H 0.3124 0.2648 0.3669 0.063 Uiso 1 1 calc R . .
C4 C 0.4741(2) -0.1439(4) 0.5242(3) 0.0554(12) Uani 1 1 d . . .
H4 H 0.4980 -0.2062 0.5198 0.066 Uiso 1 1 calc R . .
C12 C 0.1477(2) 0.0081(5) 0.4511(3) 0.0683(13) Uani 1 1 d . . .
H12 H 0.1376 0.0802 0.4690 0.082 Uiso 1 1 calc R . .
C2 C 0.3843(2) -0.0138(4) 0.4618(3) 0.0569(11) Uani 1 1 d . . .
H2 H 0.3470 0.0136 0.4147 0.068 Uiso 1 1 calc R . .
C18 C 0.3158(2) 0.4327(5) 0.3248(3) 0.0644(13) Uani 1 1 d . . .
H18 H 0.3551 0.4236 0.3324 0.077 Uiso 1 1 calc R . .
C21 C 0.2016(2) 0.4510(5) 0.3029(3) 0.0605(12) Uani 1 1 d . . .
H21 H 0.1621 0.4578 0.2948 0.073 Uiso 1 1 calc R . .
C20 C 0.2242(2) 0.5500(4) 0.2808(3) 0.0648(13) Uani 1 1 d . . .
H20 H 0.2004 0.6220 0.2581 0.078 Uiso 1 1 calc R . .
C19 C 0.2825(2) 0.5415(5) 0.2927(3) 0.0665(13) Uani 1 1 d . . .
H19 H 0.2993 0.6082 0.2794 0.080 Uiso 1 1 calc R . .
C10 C 0.5000 0.5957(6) 0.7500 0.0574(16) Uani 1 2 d S . .
H10 H 0.5000 0.6825 0.7500 0.069 Uiso 1 2 calc SR . .
C9 C 0.52578(19) 0.5315(4) 0.7119(3) 0.0501(10) Uani 1 1 d . . .
H9 H 0.5433 0.5736 0.6858 0.060 Uiso 1 1 calc R . .
C16 C 0.1872(3) -0.0855(6) 0.3813(4) 0.0881(18) Uani 1 1 d . . .
H16 H 0.2062 -0.0797 0.3503 0.106 Uiso 1 1 calc R . .
C15 C 0.1738(4) -0.2015(6) 0.3978(5) 0.106(2) Uani 1 1 d . . .
H15 H 0.1827 -0.2726 0.3775 0.127 Uiso 1 1 calc R . .
C14 C 0.1473(3) -0.2108(6) 0.4440(4) 0.097(2) Uani 1 1 d . . .
H14 H 0.1382 -0.2887 0.4568 0.116 Uiso 1 1 calc R . .
C13 C 0.1341(3) -0.1055(6) 0.4714(4) 0.0928(19) Uani 1 1 d . . .
H13 H 0.1160 -0.1100 0.5037 0.111 Uiso 1 1 calc R . .
O7 O 0.4699(6) 0.4457(13) 0.4906(8) 0.180(5) Uani 0.50 1 d P . .

loop_
_atom_site_aniso_label
_atom_site_aniso_U_11
_atom_site_aniso_U_22
_atom_site_aniso_U_33
_atom_site_aniso_U_23
_atom_site_aniso_U_13
_atom_site_aniso_U_12
Ce1 0.03126(16) 0.02695(15) 0.03504(16) 0.000 0.01751(13) 0.000
Ag1 0.0601(2) 0.0585(2) 0.0759(3) 0.01533(19) 0.0367(2) -0.00565(17)
N2 0.029(2) 0.033(2) 0.038(2) 0.000 0.018(2) 0.000
N1 0.0386(17) 0.0324(17) 0.0391(17) 0.0007(14) 0.0220(15) -0.0061(14)
C1 0.041(2) 0.036(2) 0.042(2) 0.0017(17) 0.0211(19) -0.0090(17)
O3 0.0412(15) 0.0399(15) 0.0502(16) -0.0025(12) 0.0232(13) 0.0058(12)
O5 0.0542(17) 0.0352(16) 0.0579(17) -0.0039(12) 0.0399(15) -0.0058(12)
N4 0.0412(19) 0.053(2) 0.054(2) 0.0091(17) 0.0251(17) 0.0009(16)
O1 0.0357(14) 0.0406(15) 0.0425(16) 0.0012(12) 0.0155(13) 0.0059(11)
C7 0.047(2) 0.027(2) 0.066(3) -0.0027(18) 0.038(2) -0.0027(17)
C8 0.0335(19) 0.034(2) 0.043(2) -0.0023(17) 0.0181(17) -0.0041(17)
O6 0.102(3) 0.050(2) 0.112(3) -0.0027(18) 0.088(2) -0.0140(17)
C11 0.042(2) 0.042(2) 0.051(2) -0.0053(19) 0.028(2) -0.0084(18)
C5 0.047(2) 0.030(2) 0.053(2) -0.0063(18) 0.033(2) -0.0111(17)
N3 0.063(2) 0.052(2) 0.063(2) 0.0058(19) 0.035(2) -0.0038(19)
O2 0.0483(19) 0.082(2) 0.0497(19) 0.0056(17) 0.0065(16) 0.0114(17)
O4 0.063(2) 0.0469(19) 0.088(2) -0.0109(16) 0.0450(19) 0.0114(15)
C3 0.088(4) 0.064(3) 0.048(3) -0.018(2) 0.043(3) -0.022(3)
C6 0.038(2) 0.043(2) 0.043(2) 0.0083(18) 0.017(2) -0.0025(17)
C17 0.051(3) 0.051(3) 0.057(3) 0.004(2) 0.029(2) 0.010(2)
C4 0.074(3) 0.046(3) 0.065(3) -0.017(2) 0.050(3) -0.012(2)
C12 0.087(4) 0.056(3) 0.073(3) -0.012(3) 0.050(3) -0.017(3)
C2 0.068(3) 0.057(3) 0.039(2) -0.002(2) 0.024(2) -0.011(2)
C18 0.050(3) 0.075(4) 0.080(3) 0.010(3) 0.042(3) -0.001(2)
C21 0.041(2) 0.072(3) 0.071(3) 0.020(3) 0.032(2) 0.011(2)
C20 0.068(3) 0.052(3) 0.080(3) 0.022(3) 0.043(3) 0.014(2)
C19 0.070(3) 0.063(3) 0.079(3) 0.011(3) 0.049(3) -0.009(3)
C10 0.072(4) 0.029(3) 0.073(4) 0.000 0.039(4) 0.000
C9 0.059(3) 0.034(2) 0.060(3) 0.0015(19) 0.033(2) -0.0059(19)
C16 0.128(5) 0.064(4) 0.113(5) 0.022(3) 0.092(4) 0.021(3)
C15 0.161(7) 0.057(4) 0.130(6) 0.003(4) 0.098(6) 0.012(4)
C14 0.130(6) 0.054(4) 0.114(5) 0.009(4) 0.070(5) -0.019(4)
C13 0.118(5) 0.080(4) 0.105(5) -0.002(4) 0.077(4) -0.033(4)
O7 0.191(14) 0.195(15) 0.144(10) 0.033(10) 0.083(11) 0.015(10)

loop_
_atom_type_symbol
_atom_type_description
_atom_type_scat_dispersion_real
_atom_type_scat_dispersion_imag
_atom_type_scat_source
C C 0.0033 0.0016 'International Tables Vol C Tables 4.2.6.8 and 6.1.1.4'
H H 0.0000 0.0000 'International Tables Vol C Tables 4.2.6.8 and 6.1.1.4'
N N 0.0061 0.0033 'International Tables Vol C Tables 4.2.6.8 and 6.1.1.4'
O O 0.0106 0.0060 'International Tables Vol C Tables 4.2.6.8 and 6.1.1.4'
Ag Ag -0.8971 1.1015 'International Tables Vol C Tables 4.2.6.8 and 6.1.1.4'
Ce Ce -0.2486 2.6331 'International Tables Vol C Tables 4.2.6.8 and 6.1.1.4'

loop_
_geom_angle_atom_site_label_1
_geom_angle_atom_site_label_2
_geom_angle_atom_site_label_3
_geom_angle
_geom_angle_site_symmetry_1
_geom_angle_site_symmetry_3
_geom_angle_publ_flag
O3 Ce1 O3 83.42(13) . 2_656 ?
O3 Ce1 O5 79.63(9) . . ?
O3 Ce1 O5 148.03(9) 2_656 . ?
O3 Ce1 O5 148.03(9) . 2_656 ?
O3 Ce1 O5 79.62(9) 2_656 2_656 ?
O5 Ce1 O5 126.82(13) . 2_656 ?
O3 Ce1 O1 80.92(9) . 2_656 ?
O3 Ce1 O1 127.11(9) 2_656 2_656 ?
O5 Ce1 O1 76.59(9) . 2_656 ?
O5 Ce1 O1 87.98(9) 2_656 2_656 ?
O3 Ce1 O1 127.11(9) . . ?
O3 Ce1 O1 80.92(9) 2_656 . ?
O5 Ce1 O1 87.98(9) . . ?
O5 Ce1 O1 76.59(9) 2_656 . ?
O1 Ce1 O1 145.28(13) 2_656 . ?
O3 Ce1 N1 63.71(9) . . ?
O3 Ce1 N1 76.43(9) 2_656 . ?
O5 Ce1 N1 71.79(9) . . ?
O5 Ce1 N1 135.96(9) 2_656 . ?
O1 Ce1 N1 135.73(9) 2_656 . ?
O1 Ce1 N1 63.57(9) . . ?
O3 Ce1 N1 76.43(9) . 2_656 ?
O3 Ce1 N1 63.70(9) 2_656 2_656 ?
O5 Ce1 N1 135.96(9) . 2_656 ?
O5 Ce1 N1 71.78(9) 2_656 2_656 ?
O1 Ce1 N1 63.57(9) 2_656 2_656 ?
O1 Ce1 N1 135.73(9) . 2_656 ?
N1 Ce1 N1 126.02(14) . 2_656 ?
O3 Ce1 N2 138.29(6) . . ?
O3 Ce1 N2 138.29(6) 2_656 . ?
O5 Ce1 N2 63.41(6) . . ?
O5 Ce1 N2 63.41(6) 2_656 . ?
O1 Ce1 N2 72.64(6) 2_656 . ?
O1 Ce1 N2 72.64(6) . . ?
N1 Ce1 N2 116.99(7) . . ?
N1 Ce1 N2 116.99(7) 2_656 . ?
N3 Ag1 N4 161.14(15) . . ?
C8 N2 C8 119.6(5) . 2_656 ?
C8 N2 Ce1 120.2(2) . . ?
C8 N2 Ce1 120.2(2) 2_656 . ?
C5 N1 C1 119.9(3) . . ?
C5 N1 Ce1 119.8(2) . . ?
C1 N1 Ce1 120.0(2) . . ?
N1 C1 C2 121.3(4) . . ?
N1 C1 C6 113.6(3) . . ?
C2 C1 C6 125.1(4) . . ?
C7 O3 Ce1 128.4(2) . . ?
C11 O5 Ce1 128.8(2) . . ?
C21 N4 C17 116.9(4) . . ?
C21 N4 Ag1 121.0(3) . . ?
C17 N4 Ag1 121.8(3) . . ?
C6 O1 Ce1 127.4(2) . . ?
O4 C7 O3 126.3(4) . . ?
O4 C7 C5 119.4(4) . . ?
O3 C7 C5 114.3(3) . . ?
N2 C8 C9 122.1(4) . . ?
N2 C8 C11 113.8(3) . . ?
C9 C8 C11 124.1(4) . . ?
O6 C11 O5 125.3(4) . . ?
O6 C11 C8 120.9(4) . . ?
O5 C11 C8 113.8(3) . . ?
N1 C5 C4 121.3(4) . . ?
N1 C5 C7 113.5(3) . . ?
C4 C5 C7 125.3(4) . . ?
C12 N3 C16 117.1(4) . . ?
C12 N3 Ag1 120.7(3) . . ?
C16 N3 Ag1 122.2(3) . . ?
C4 C3 C2 119.6(4) . . ?
C4 C3 H3 120.2 . . ?
C2 C3 H3 120.2 . . ?
O2 C6 O1 124.3(4) . . ?
O2 C6 C1 120.6(4) . . ?
O1 C6 C1 115.1(3) . . ?
N4 C17 C18 123.6(4) . . ?
N4 C17 H17 118.2 . . ?
C18 C17 H17 118.2 . . ?
C3 C4 C5 119.0(4) . . ?
C3 C4 H4 120.5 . . ?
C5 C4 H4 120.5 . . ?
N3 C12 C13 122.5(5) . . ?
N3 C12 H12 118.8 . . ?
C13 C12 H12 118.8 . . ?
C3 C2 C1 118.8(4) . . ?
C3 C2 H2 120.6 . . ?
C1 C2 H2 120.6 . . ?
C17 C18 C19 118.4(4) . . ?
C17 C18 H18 120.8 . . ?
C19 C18 H18 120.8 . . ?
N4 C21 C20 123.2(4) . . ?
N4 C21 H21 118.4 . . ?
C20 C21 H21 118.4 . . ?
C21 C20 C19 118.9(4) . . ?
C21 C20 H20 120.5 . . ?
C19 C20 H20 120.5 . . ?
C20 C19 C18 118.9(4) . . ?
C20 C19 H19 120.5 . . ?
C18 C19 H19 120.5 . . ?
C9 C10 C9 120.0(6) . 2_656 ?
C9 C10 H10 120.0 . . ?
C9 C10 H10 120.0 2_656 . ?
C10 C9 C8 118.1(4) . . ?
C10 C9 H9 120.9 . . ?
C8 C9 H9 120.9 . . ?
N3 C16 C15 123.5(5) . . ?
N3 C16 H16 118.3 . . ?
C15 C16 H16 118.3 . . ?
C14 C15 C16 118.6(6) . . ?
C14 C15 H15 120.7 . . ?
C16 C15 H15 120.7 . . ?
C15 C14 C13 119.2(6) . . ?
C15 C14 H14 120.4 . . ?
C13 C14 H14 120.4 . . ?
C14 C13 C12 119.2(5) . . ?
C14 C13 H13 120.4 . . ?
C12 C13 H13 120.4 . . ?

loop_
_geom_bond_atom_site_label_1
_geom_bond_atom_site_label_2
_geom_bond_distance
_geom_bond_site_symmetry_2
_geom_bond_publ_flag
Ce1 O3 2.338(2) . ?
Ce1 O3 2.338(3) 2_656 ?
Ce1 O5 2.341(2) . ?
Ce1 O5 2.341(2) 2_656 ?
Ce1 O1 2.368(2) 2_656 ?
Ce1 O1 2.368(2) . ?
Ce1 N1 2.526(3) . ?
Ce1 N1 2.526(3) 2_656 ?
Ce1 N2 2.531(4) . ?
Ag1 N3 2.172(4) . ?
Ag1 N4 2.173(3) . ?
N2 C8 1.327(4) . ?
N2 C8 1.327(4) 2_656 ?
N1 C5 1.336(5) . ?
N1 C1 1.337(5) . ?
C1 C2 1.381(6) . ?
C1 C6 1.499(6) . ?
O3 C7 1.287(5) . ?
O5 C11 1.293(5) . ?
N4 C21 1.330(5) . ?
N4 C17 1.335(5) . ?
O1 C6 1.283(5) . ?
C7 O4 1.223(4) . ?
C7 C5 1.510(6) . ?
C8 C9 1.387(5) . ?
C8 C11 1.509(5) . ?
O6 C11 1.217(5) . ?
C5 C4 1.379(5) . ?
N3 C12 1.319(6) . ?
N3 C16 1.321(7) . ?
O2 C6 1.223(5) . ?
C3 C4 1.372(6) . ?
C3 C2 1.374(6) . ?
C3 H3 0.9300 . ?
C17 C18 1.366(6) . ?
C17 H17 0.9300 . ?
C4 H4 0.9300 . ?
C12 C13 1.372(7) . ?
C12 H12 0.9300 . ?
C2 H2 0.9300 . ?
C18 C19 1.374(6) . ?
C18 H18 0.9300 . ?
C21 C20 1.367(6) . ?
C21 H21 0.9300 . ?
C20 C19 1.368(6) . ?
C20 H20 0.9300 . ?
C19 H19 0.9300 . ?
C10 C9 1.377(5) . ?
C10 C9 1.377(5) 2_656 ?
C10 H10 0.9300 . ?
C9 H9 0.9300 . ?
C16 C15 1.366(8) . ?
C16 H16 0.9300 . ?
C15 C14 1.346(8) . ?
C15 H15 0.9300 . ?
C14 C13 1.352(8) . ?
C14 H14 0.9300 . ?
C13 H13 0.9300 . ?
O7 O7 1.79(2) 5_666 ?

loop_
_geom_torsion_atom_site_label_1
_geom_torsion_atom_site_label_2
_geom_torsion_atom_site_label_3
_geom_torsion_atom_site_label_4
_geom_torsion
_geom_torsion_site_symmetry_1
_geom_torsion_site_symmetry_2
_geom_torsion_site_symmetry_3
_geom_torsion_site_symmetry_4
_geom_torsion_publ_flag
O3 Ce1 N2 C8 29.1(2) . . . . ?
O3 Ce1 N2 C8 -150.9(2) 2_656 . . . ?
O5 Ce1 N2 C8 -1.12(19) . . . . ?
O5 Ce1 N2 C8 178.88(19) 2_656 . . . ?
O1 Ce1 N2 C8 82.26(19) 2_656 . . . ?
O1 Ce1 N2 C8 -97.74(19) . . . . ?
N1 Ce1 N2 C8 -50.79(19) . . . . ?
N1 Ce1 N2 C8 129.21(19) 2_656 . . . ?
O3 Ce1 N2 C8 -150.9(2) . . . 2_656 ?
O3 Ce1 N2 C8 29.1(2) 2_656 . . 2_656 ?
O5 Ce1 N2 C8 178.88(19) . . . 2_656 ?
O5 Ce1 N2 C8 -1.12(19) 2_656 . . 2_656 ?
O1 Ce1 N2 C8 -97.74(19) 2_656 . . 2_656 ?
O1 Ce1 N2 C8 82.26(19) . . . 2_656 ?
N1 Ce1 N2 C8 129.21(19) . . . 2_656 ?
N1 Ce1 N2 C8 -50.79(19) 2_656 . . 2_656 ?
O3 Ce1 N1 C5 -5.3(2) . . . . ?
O3 Ce1 N1 C5 -94.6(3) 2_656 . . . ?
O5 Ce1 N1 C5 81.9(3) . . . . ?
O5 Ce1 N1 C5 -153.5(2) 2_656 . . . ?
O1 Ce1 N1 C5 35.3(3) 2_656 . . . ?
O1 Ce1 N1 C5 178.9(3) . . . . ?
N1 Ce1 N1 C5 -52.2(2) 2_656 . . . ?
N2 Ce1 N1 C5 127.8(2) . . . . ?
O3 Ce1 N1 C1 -179.0(3) . . . . ?
O3 Ce1 N1 C1 91.8(3) 2_656 . . . ?
O5 Ce1 N1 C1 -91.8(3) . . . . ?
O5 Ce1 N1 C1 32.8(3) 2_656 . . . ?
O1 Ce1 N1 C1 -138.3(2) 2_656 . . . ?
O1 Ce1 N1 C1 5.3(2) . . . . ?
N1 Ce1 N1 C1 134.1(3) 2_656 . . . ?
N2 Ce1 N1 C1 -45.9(3) . . . . ?
C5 N1 C1 C2 0.5(5) . . . . ?
Ce1 N1 C1 C2 174.1(3) . . . . ?
C5 N1 C1 C6 179.5(3) . . . . ?
Ce1 N1 C1 C6 -6.9(4) . . . . ?
O3 Ce1 O3 C7 83.7(3) 2_656 . . . ?
O5 Ce1 O3 C7 -69.1(3) . . . . ?
O5 Ce1 O3 C7 141.9(3) 2_656 . . . ?
O1 Ce1 O3 C7 -147.0(3) 2_656 . . . ?
O1 Ce1 O3 C7 10.3(3) . . . . ?
N1 Ce1 O3 C7 5.6(3) . . . . ?
N1 Ce1 O3 C7 148.1(3) 2_656 . . . ?
N2 Ce1 O3 C7 -96.3(3) . . . . ?
O3 Ce1 O5 C11 -157.7(3) . . . . ?
O3 Ce1 O5 C11 143.1(3) 2_656 . . . ?
O5 Ce1 O5 C11 2.4(3) 2_656 . . . ?
O1 Ce1 O5 C11 -74.7(3) 2_656 . . . ?
O1 Ce1 O5 C11 73.9(3) . . . . ?
N1 Ce1 O5 C11 136.7(3) . . . . ?
N1 Ce1 O5 C11 -99.9(3) 2_656 . . . ?
N2 Ce1 O5 C11 2.4(3) . . . . ?
N3 Ag1 N4 C21 136.9(4) . . . . ?
N3 Ag1 N4 C17 -49.7(6) . . . . ?
O3 Ce1 O1 C6 -7.7(3) . . . . ?
O3 Ce1 O1 C6 -82.2(3) 2_656 . . . ?
O5 Ce1 O1 C6 67.7(3) . . . . ?
O5 Ce1 O1 C6 -163.6(3) 2_656 . . . ?
O1 Ce1 O1 C6 130.4(3) 2_656 . . . ?
N1 Ce1 O1 C6 -2.9(3) . . . . ?
N1 Ce1 O1 C6 -118.5(3) 2_656 . . . ?
N2 Ce1 O1 C6 130.4(3) . . . . ?
Ce1 O3 C7 O4 173.8(3) . . . . ?
Ce1 O3 C7 C5 -5.1(4) . . . . ?
C8 N2 C8 C9 -0.1(3) 2_656 . . . ?
Ce1 N2 C8 C9 179.9(3) . . . . ?
C8 N2 C8 C11 -179.8(3) 2_656 . . . ?
Ce1 N2 C8 C11 0.2(3) . . . . ?
Ce1 O5 C11 O6 177.5(3) . . . . ?
Ce1 O5 C11 C8 -3.1(5) . . . . ?
N2 C8 C11 O6 -179.0(4) . . . . ?
C9 C8 C11 O6 1.4(6) . . . . ?
N2 C8 C11 O5 1.6(5) . . . . ?
C9 C8 C11 O5 -178.1(4) . . . . ?
C1 N1 C5 C4 -1.2(5) . . . . ?
Ce1 N1 C5 C4 -174.9(3) . . . . ?
C1 N1 C5 C7 178.7(3) . . . . ?
Ce1 N1 C5 C7 5.0(4) . . . . ?
O4 C7 C5 N1 -179.5(3) . . . . ?
O3 C7 C5 N1 -0.5(5) . . . . ?
O4 C7 C5 C4 0.4(6) . . . . ?
O3 C7 C5 C4 179.4(4) . . . . ?
N4 Ag1 N3 C12 -178.4(4) . . . . ?
N4 Ag1 N3 C16 3.3(7) . . . . ?
Ce1 O1 C6 O2 -179.4(3) . . . . ?
Ce1 O1 C6 C1 0.6(5) . . . . ?
N1 C1 C6 O2 -175.7(4) . . . . ?
C2 C1 C6 O2 3.3(6) . . . . ?
N1 C1 C6 O1 4.3(5) . . . . ?
C2 C1 C6 O1 -176.8(4) . . . . ?
C21 N4 C17 C18 0.9(7) . . . . ?
Ag1 N4 C17 C18 -172.7(4) . . . . ?
C2 C3 C4 C5 -1.5(7) . . . . ?
N1 C5 C4 C3 1.8(6) . . . . ?
C7 C5 C4 C3 -178.1(4) . . . . ?
C16 N3 C12 C13 1.4(8) . . . . ?
Ag1 N3 C12 C13 -177.0(4) . . . . ?
C4 C3 C2 C1 0.8(7) . . . . ?
N1 C1 C2 C3 -0.3(6) . . . . ?
C6 C1 C2 C3 -179.2(4) . . . . ?
N4 C17 C18 C19 0.2(7) . . . . ?
C17 N4 C21 C20 -0.9(7) . . . . ?
Ag1 N4 C21 C20 172.8(4) . . . . ?
N4 C21 C20 C19 -0.3(8) . . . . ?
C21 C20 C19 C18 1.4(8) . . . . ?
C17 C18 C19 C20 -1.4(8) . . . . ?
C9 C10 C9 C8 -0.1(3) 2_656 . . . ?
N2 C8 C9 C10 0.2(5) . . . . ?
C11 C8 C9 C10 179.9(3) . . . . ?
C12 N3 C16 C15 0.0(9) . . . . ?
Ag1 N3 C16 C15 178.4(5) . . . . ?
N3 C16 C15 C14 -1.2(11) . . . . ?
C16 C15 C14 C13 0.9(11) . . . . ?
C15 C14 C13 C12 0.3(10) . . . . ?
N3 C12 C13 C14 -1.6(9) . . . . ?
